data_4001071
loop_
_publ_author_name
'Volkringer, Christophe'
'Loiseau, Thierry'
'Haouas, Mohamed'
'Taulelle, Francis'
'Popov, Dmitry'
'Burghammer, Manfred'
'Riekel, Christian'
'Zlotea, Claudia'
'Cuevas, Fermin'
'Latroche, Michel'
'Phanon, Delphine'
'Kn\"ofelv, Christina'
'Llewellyn, Philip L.'
'F\'erey, G\'erard'

_publ_section_title
;
 Occurrence of Uncommon Infinite Chains Consisting of Edge-Sharing
 Octahedra in a Porous Metal Organic Framework-Type Aluminum Pyromellitate
 Al4(OH)8[C10O8H2] (MIL-120): Synthesis, Structure, and Gas Sorption
 Properties
;
_journal_issue 24
_journal_name_full 'Chemistry of Materials'
_journal_page_first 5783
_journal_paper_doi 10.1021/cm9023106
_journal_volume 21
_journal_year 2009
_chemical_formula_moiety '(Al3+)4, (C10 H2 O8), 5(H2O), (OH)8'
_chemical_formula_sum 'C10 H20 Al4 O21'
_chemical_formula_weight 584.18
_chemical_name_common MIL-120
_chemical_name_systematic
; 
 ? 
;
_space_group_IT_number 12
_symmetry_cell_setting monoclinic
_symmetry_space_group_name_Hall '-C 2y'
_symmetry_space_group_name_H-M 'C 1 2/m 1'
_atom_sites_solution_hydrogens geom
_atom_sites_solution_primary direct
_atom_sites_solution_secondary difmap
_audit_creation_method SHELXL-97
_cell_angle_alpha 90.00
_cell_angle_beta 134.420(10)
_cell_angle_gamma 90.00
_cell_formula_units_Z 2
_cell_length_a 9.7480(10)
_cell_length_b 20.0480(10)
_cell_length_c 7.4890(10)
_cell_measurement_reflns_used 2003
_cell_measurement_temperature 100(2)
_cell_measurement_theta_max 31.11
_cell_measurement_theta_min 2.75
_cell_volume 1045.3(3)
_computing_structure_refinement 'SHELXL-97 (Sheldrick, 1997)'
_computing_structure_solution 'SHELXS-97 (Sheldrick, 1990)'
_diffrn_ambient_temperature 100(2)
_diffrn_measured_fraction_theta_full 0.818
_diffrn_measured_fraction_theta_max 0.818
_diffrn_measurement_device_type 'goniometer setup for micro-crystallography'
_diffrn_measurement_method 'oscillation method'
_diffrn_radiation_monochromator graphite
_diffrn_radiation_source 'fine-focus sealed tube'
_diffrn_radiation_type synchrotron
_diffrn_radiation_wavelength 0.96130
_diffrn_reflns_av_R_equivalents 0.1933
_diffrn_reflns_av_sigmaI/netI 0.1224
_diffrn_reflns_limit_h_max 10
_diffrn_reflns_limit_h_min -10
_diffrn_reflns_limit_k_max 20
_diffrn_reflns_limit_k_min -20
_diffrn_reflns_limit_l_max 7
_diffrn_reflns_limit_l_min -7
_diffrn_reflns_number 5288
_diffrn_reflns_theta_full 31.11
_diffrn_reflns_theta_max 31.11
_diffrn_reflns_theta_min 2.75
_diffrn_standards_decay_% 0
_diffrn_standards_interval_count 0
_diffrn_standards_interval_time 0
_diffrn_standards_number 0
_exptl_absorpt_coefficient_mu 0.329
_exptl_absorpt_correction_type none
_exptl_crystal_colour colorless
_exptl_crystal_density_diffrn 1.856
_exptl_crystal_density_method 'not measured'
_exptl_crystal_description plate
_exptl_crystal_F_000 580
_exptl_crystal_size_max 0.010
_exptl_crystal_size_mid 0.003
_exptl_crystal_size_min 0.002
_refine_diff_density_max 0.562
_refine_diff_density_min -1.018
_refine_diff_density_rms 0.161
_refine_ls_extinction_method none
_refine_ls_goodness_of_fit_ref 0.964
_refine_ls_hydrogen_treatment mixed
_refine_ls_matrix_type full
_refine_ls_number_parameters 94
_refine_ls_number_reflns 581
_refine_ls_number_restraints 2
_refine_ls_restrained_S_all 0.963
_refine_ls_R_factor_all 0.0947
_refine_ls_R_factor_gt 0.0818
_refine_ls_shift/su_max 0.004
_refine_ls_shift/su_mean 0.000
_refine_ls_structure_factor_coef Fsqd
_refine_ls_weighting_details 'calc w=1/[\s^2^(Fo^2^)+(0.2000P)^2^+0.0000P] where P=(Fo^2^+2Fc^2^)/3'
_refine_ls_weighting_scheme calc
_refine_ls_wR_factor_gt 0.2184
_refine_ls_wR_factor_ref 0.2322
_reflns_number_gt 466
_reflns_number_total 581
_reflns_threshold_expression >2sigma(I)
_cod_data_source_file cm9023106_si_001.cif
_cod_data_source_block shelxl
_cod_original_cell_volume 1045.31(26)
_cod_database_code 4001071

loop_
_symmetry_equiv_pos_as_xyz
'x, y, z'
'-x, y, -z'
'x+1/2, y+1/2, z'
'-x+1/2, y+1/2, -z'
'-x, -y, -z'
'x, -y, z'
'-x+1/2, -y+1/2, -z'
'x+1/2, -y+1/2, z'

loop_
_atom_site_label
_atom_site_type_symbol
_atom_site_fract_x
_atom_site_fract_y
_atom_site_fract_z
_atom_site_U_iso_or_equiv
_atom_site_adp_type
_atom_site_occupancy
_atom_site_symmetry_multiplicity
_atom_site_calc_flag
_atom_site_refinement_flags
C1 C -0.0511(9) 0.3757(3) -0.3573(13) 0.0136(18) Uani 1 1 d .
C2 C -0.0156(8) 0.4402(3) -0.4219(10) 0.0129(17) Uani 1 1 d .
C3 C -0.0307(12) 0.5000 -0.3458(17) 0.014(2) Uani 1 2 d S
H3 H -0.0519 0.5000 -0.2398 0.017 Uiso 1 2 calc SR
O1 O 0.2641(6) 0.2918(2) 0.2885(8) 0.0128(14) Uani 1 1 d D
O2 O -0.0020(6) 0.2335(2) -0.1930(8) 0.0134(14) Uani 1 1 d D
O3 O 0.0399(6) 0.3678(2) -0.1289(8) 0.0145(14) Uani 1 1 d .
O4 O -0.1687(6) 0.3347(2) -0.5332(7) 0.0128(14) Uani 1 1 d .
Al1 Al 0.0000 0.29518(14) 0.0000 0.0108(11) Uani 1 2 d S
Al2 Al -0.2500 0.2500 -0.5000 0.0108(11) Uani 1 2 d S
OW1 O 0.5000 0.4064(6) 0.5000 0.121(5) Uani 1 2 d S
OW2 O -0.5000 0.4007(7) -1.0000 0.137(6) Uani 1 2 d S
OW3 O -0.456(3) 0.5000 -1.189(4) 0.089(7) Uani 0.50 2 d SP
H1 H 0.330(10) 0.324(3) 0.316(13) 0.050 Uiso 1 1 d D
H2 H 0.097(6) 0.239(4) -0.169(12) 0.050 Uiso 1 1 d D

loop_
_atom_site_aniso_label
_atom_site_aniso_U_11
_atom_site_aniso_U_22
_atom_site_aniso_U_33
_atom_site_aniso_U_23
_atom_site_aniso_U_13
_atom_site_aniso_U_12
C1 0.020(4) 0.010(5) 0.015(4) 0.003(3) 0.014(4) 0.005(3)
C2 0.019(4) 0.016(4) 0.012(3) 0.002(3) 0.014(3) 0.000(3)
C3 0.025(5) 0.008(6) 0.022(5) 0.000 0.021(5) 0.000
O1 0.021(3) 0.013(3) 0.017(3) 0.000(2) 0.018(3) -0.002(2)
O2 0.018(3) 0.010(3) 0.019(3) -0.001(2) 0.016(3) -0.002(2)
O3 0.020(3) 0.014(3) 0.017(3) -0.001(2) 0.015(2) -0.002(2)
O4 0.021(3) 0.010(3) 0.013(3) -0.005(2) 0.014(2) -0.005(2)
Al1 0.0188(19) 0.0076(19) 0.015(2) 0.000 0.0150(17) 0.000
Al2 0.0169(19) 0.0074(19) 0.015(2) -0.0003(12) 0.0140(17) 0.0002(12)
OW1 0.076(8) 0.043(7) 0.200(13) 0.000 0.081(9) 0.000
OW2 0.110(10) 0.078(9) 0.083(8) 0.000 0.017(8) 0.000
OW3 0.071(14) 0.061(17) 0.103(16) 0.000 0.049(13) 0.000

loop_
_atom_type_symbol
_atom_type_description
_atom_type_scat_dispersion_real
_atom_type_scat_dispersion_imag
_atom_type_scat_source
C C 0.0033 0.0016 'International Tables Vol C Tables 4.2.6.8 and 6.1.1.4'
H H 0.0000 0.0000 'International Tables Vol C Tables 4.2.6.8 and 6.1.1.4'
O O 0.0106 0.0060 'International Tables Vol C Tables 4.2.6.8 and 6.1.1.4'
Al Al 0.0645 0.0514 'International Tables Vol C Tables 4.2.6.8 and 6.1.1.4'

loop_
_geom_angle_atom_site_label_1
_geom_angle_atom_site_label_2
_geom_angle_atom_site_label_3
_geom_angle
_geom_angle_site_symmetry_1
_geom_angle_site_symmetry_3
O4 C1 O3 126.1(6) . .
O4 C1 C2 117.8(6) . .
O3 C1 C2 116.1(6) . .
C3 C2 C2 119.6(4) . 2_554
C3 C2 C1 119.9(5) . .
C2 C2 C1 120.2(3) 2_554 .
C2 C3 C2 120.8(8) . 6_565
C2 C3 H3 119.6 . .
C2 C3 H3 119.6 6_565 .
Al1 O1 Al2 97.79(17) . 2
Al1 O1 H1 118(6) . .
Al2 O1 H1 130(5) 2 .
Al2 O2 Al1 97.9(2) . .
Al2 O2 H2 123(5) . .
Al1 O2 H2 111(5) . .
C1 O3 Al1 124.9(4) . .
C1 O4 Al2 125.5(4) . .
O1 Al1 O1 175.9(3) 2 .
O1 Al1 O2 97.39(19) 2 2
O1 Al1 O2 79.89(18) . 2
O1 Al1 O2 79.89(18) 2 .
O1 Al1 O2 97.38(19) . .
O2 Al1 O2 98.4(3) 2 .
O1 Al1 O3 90.49(18) 2 2
O1 Al1 O3 92.61(19) . 2
O2 Al1 O3 90.50(17) 2 2
O2 Al1 O3 167.6(2) . 2
O1 Al1 O3 92.61(19) 2 .
O1 Al1 O3 90.49(18) . .
O2 Al1 O3 167.6(2) 2 .
O2 Al1 O3 90.50(17) . .
O3 Al1 O3 82.1(3) 2 .
O1 Al1 Al2 41.18(12) 2 .
O1 Al1 Al2 136.85(14) . .
O2 Al1 Al2 109.92(17) 2 .
O2 Al1 Al2 40.61(13) . .
O3 Al1 Al2 127.93(14) 2 .
O3 Al1 Al2 82.41(13) . .
O1 Al1 Al2 136.85(14) 2 2
O1 Al1 Al2 41.18(12) . 2
O2 Al1 Al2 40.61(13) 2 2
O2 Al1 Al2 109.92(17) . 2
O3 Al1 Al2 82.41(13) 2 2
O3 Al1 Al2 127.93(14) . 2
Al2 Al1 Al2 142.66(10) . 2
O2 Al2 O2 180.0 7_454 .
O2 Al2 O1 99.45(18) 7_454 2
O2 Al2 O1 80.55(18) . 2
O2 Al2 O1 80.55(18) 7_454 8_454
O2 Al2 O1 99.45(18) . 8_454
O1 Al2 O1 179.999(1) 2 8_454
O2 Al2 O4 88.87(18) 7_454 .
O2 Al2 O4 91.13(18) . .
O1 Al2 O4 89.71(17) 2 .
O1 Al2 O4 90.29(17) 8_454 .
O2 Al2 O4 91.13(18) 7_454 7_454
O2 Al2 O4 88.87(18) . 7_454
O1 Al2 O4 90.29(17) 2 7_454
O1 Al2 O4 89.71(17) 8_454 7_454
O4 Al2 O4 180.0 . 7_454
O2 Al2 Al1 41.46(14) 7_454 7_454
O2 Al2 Al1 138.54(14) . 7_454
O1 Al2 Al1 138.98(12) 2 7_454
O1 Al2 Al1 41.02(12) 8_454 7_454
O4 Al2 Al1 99.18(12) . 7_454
O4 Al2 Al1 80.82(12) 7_454 7_454
O2 Al2 Al1 138.54(14) 7_454 .
O2 Al2 Al1 41.46(14) . .
O1 Al2 Al1 41.02(12) 2 .
O1 Al2 Al1 138.98(12) 8_454 .
O4 Al2 Al1 80.82(12) . .
O4 Al2 Al1 99.18(12) 7_454 .
Al1 Al2 Al1 180.0 7_454 .

loop_
_geom_bond_atom_site_label_1
_geom_bond_atom_site_label_2
_geom_bond_distance
_geom_bond_site_symmetry_2
C1 O4 1.270(7) .
C1 O3 1.270(8) .
C1 C2 1.502(8) .
C2 C3 1.380(8) .
C2 C2 1.399(10) 2_554
C3 C2 1.380(8) 6_565
C3 H3 0.9500 .
O1 Al1 1.875(4) .
O1 Al2 1.881(4) 2
O1 H1 0.82(2) .
O2 Al2 1.860(4) .
O2 Al1 1.891(5) .
O2 H2 0.85(2) .
O3 Al1 1.931(5) .
O4 Al2 1.962(4) .
Al1 O1 1.875(4) 2
Al1 O2 1.891(5) 2
Al1 O3 1.931(5) 2
Al1 Al2 2.8296(10) .
Al1 Al2 2.8296(10) 2
Al2 O2 1.860(4) 7_454
Al2 O1 1.881(4) 2
Al2 O1 1.881(4) 8_454
Al2 O4 1.962(4) 7_454
Al2 Al1 2.8296(10) 7_454

loop_
_geom_hbond_atom_site_label_D
_geom_hbond_atom_site_label_H
_geom_hbond_atom_site_label_A
_geom_hbond_distance_DH
_geom_hbond_distance_HA
_geom_hbond_distance_DA
_geom_hbond_angle_DHA
_geom_hbond_site_symmetry_A
O1 H1 OW1 0.82(2) 2.05(4) 2.824(11) 157(7) .
O2 H2 O1 0.85(2) 2.17(5) 2.910(6) 145(7) 7
